data_2012985
loop_
_publ_author_name
'Henderson, Wesley A.'
'Young, Victor G. Jr'
'Brooks, Neil R.'
'Smyrl, William H.'

_publ_section_title
;
 Li^+^ cation coordination in [Li~2~(CF~3~SO~3~)~2~(diglyme)] and
 [Li~3~(C~2~F~3~O~2~)~3~(diglyme)]
;
_journal_issue 10
_journal_name_full 'Acta Crystallographica Section C'
_journal_page_first m501
_journal_page_last m503
_journal_paper_doi 10.1107/S0108270102015135
_journal_volume 58
_journal_year 2002
_chemical_formula_iupac '[Li3 (C2 F3 O2)3 (C6 H14 O3)]'
_chemical_formula_moiety 'C12 H14 F9 Li3 O9'
_chemical_formula_sum 'C12 H14 F9 Li3 O9'
_chemical_formula_weight 494.05
_chemical_name_systematic
;
poly[[[bis(2-methoxyethyl) ether]lithium(I)]-di-
\m-~3~-trifluoroacetato-dilithium(I)-\m~3~-trifluoroacatato]
;
_space_group_IT_number 14
_symmetry_cell_setting monoclinic
_symmetry_space_group_name_Hall '-P 2ybc'
_symmetry_space_group_name_H-M 'P 1 21/c 1'
_atom_sites_solution_hydrogens geom
_atom_sites_solution_primary direct
_atom_sites_solution_secondary difmap
_audit_creation_method SHELXL97
_cell_angle_alpha 90
_cell_angle_beta 92.974(8)
_cell_angle_gamma 90
_cell_formula_units_Z 4
_cell_length_a 9.545(4)
_cell_length_b 13.871(6)
_cell_length_c 15.589(7)
_cell_measurement_reflns_used 2819
_cell_measurement_temperature 173(2)
_cell_measurement_theta_max 24.83
_cell_measurement_theta_min 2.85
_cell_volume 2061.2(15)
_computing_cell_refinement 'SAINT (Bruker, 2000)'
_computing_data_collection 'SMART (Bruker, 2000)'
_computing_data_reduction SAINT
_computing_molecular_graphics 'SHELXTL/PC (Bruker, 1998)'
_computing_publication_material 'SHELXTL/PC and PLATON (Spek, 2001)'
_computing_structure_refinement 'SHELXL97 (Sheldrick, 1997)'
_computing_structure_solution 'SIR92 (Altomare et al., 1993)'
_diffrn_ambient_temperature 173(2)
_diffrn_measured_fraction_theta_full 1.00
_diffrn_measured_fraction_theta_max 1.00
_diffrn_measurement_device_type 'Siemens CCD area-detector'
_diffrn_measurement_method '\f and \w'
_diffrn_radiation_monochromator graphite
_diffrn_radiation_source 'fine-focus sealed tube'
_diffrn_radiation_type MoK\a
_diffrn_radiation_wavelength 0.71073
_diffrn_reflns_av_R_equivalents 0.022
_diffrn_reflns_av_sigmaI/netI 0.016
_diffrn_reflns_limit_h_max 11
_diffrn_reflns_limit_h_min -11
_diffrn_reflns_limit_k_max 16
_diffrn_reflns_limit_k_min -16
_diffrn_reflns_limit_l_max 18
_diffrn_reflns_limit_l_min -18
_diffrn_reflns_number 19973
_diffrn_reflns_theta_full 25.08
_diffrn_reflns_theta_max 25.08
_diffrn_reflns_theta_min 1.97
_diffrn_standards_decay_% none
_diffrn_standards_number 0
_exptl_absorpt_coefficient_mu 0.177
_exptl_absorpt_correction_T_max 0.937
_exptl_absorpt_correction_T_min 0.878
_exptl_absorpt_correction_type multi-scan
_exptl_absorpt_process_details '(SABABS; Blessing, 1995; Sheldrick, 2000)'
_exptl_crystal_colour colourless
_exptl_crystal_density_diffrn 1.592
_exptl_crystal_density_meas ?
_exptl_crystal_density_method 'not measured'
_exptl_crystal_description block
_exptl_crystal_F_000 992
_exptl_crystal_size_max 0.36
_exptl_crystal_size_mid 0.32
_exptl_crystal_size_min 0.24
_refine_diff_density_max 0.17
_refine_diff_density_min -0.18
_refine_ls_extinction_coef 0.0022(6)
_refine_ls_extinction_expression Fc^*^=kFc[1+0.001xFc^2^\l^3^/sin(2\q)]^-1/4^
_refine_ls_extinction_method 'SHELXL97 (Sheldrick, 1997)'
_refine_ls_goodness_of_fit_ref 1.028
_refine_ls_hydrogen_treatment constr
_refine_ls_matrix_type full
_refine_ls_number_parameters 355
_refine_ls_number_reflns 3657
_refine_ls_number_restraints 144
_refine_ls_restrained_S_all 1.052
_refine_ls_R_factor_all 0.035
_refine_ls_R_factor_gt 0.026
_refine_ls_shift/su_max 0.001
_refine_ls_shift/su_mean 0.000
_refine_ls_structure_factor_coef Fsqd
_refine_ls_weighting_details 'w = 1/[\s^2^(Fo^2^)+(0.0309P)^2^+0.5588P] where P=(Fo^2^+2Fc^2^)/3'
_refine_ls_weighting_scheme calc
_refine_ls_wR_factor_gt 0.063
_refine_ls_wR_factor_ref 0.067
_reflns_number_gt 3038
_reflns_number_total 3657
_reflns_threshold_expression I>2\s(I)
_cod_data_source_file gg1134.cif
_cod_data_source_block II
_cod_depositor_comments
;
The following automatic conversions were performed:
'_symmetry_cell_setting' value 'Monoclinic' changed to 'monoclinic'
according to '/home/saulius/struct/CIF-dictionaries/cif_core.dic'
dictionary named 'cif_core.dic' version 2.4.1 from
2010-06-29.

'_geom_bond_publ_flag' value 'Y' changed to 'y' according to
'/home/saulius/struct/CIF-dictionaries/cif_core.dic' dictionary named
'cif_core.dic' version 2.4.1 from 2010-06-29 (13 times).

Automatic conversion script
Id: cif_fix_enum 1527 2010-12-29 10:47:43Z saulius 

The following automatic conversions were performed:

'_symmetry_cell_setting' value 'Monoclinic' changed to 'monoclinic'
according to /home/saulius/struct/CIF-dictionaries/cif_core.dic
dictionary named 'cif_core.dic' version 2.4.1 from
2010-06-29.

'_geom_bond_publ_flag' value 'Y' changed to 'y'
according to /home/saulius/struct/CIF-dictionaries/cif_core.dic
dictionary named 'cif_core.dic' version 2.4.1 from 2010-06-29 (13
times).

'_geom_angle_publ_flag' value 'N' changed to 'n' according
to /home/saulius/struct/CIF-dictionaries/cif_core.dic dictionary
named 'cif_core.dic' version 2.4.1 from 2010-06-29 (22
times).

'_geom_torsion_publ_flag' value 'Y' changed to 'y' according
to /home/saulius/struct/CIF-dictionaries/cif_core.dic dictionary
named 'cif_core.dic' version 2.4.1 from 2010-06-29 (6 times).

Automatic conversion script
Id: cif_fix_values 1715 2011-07-08 13:25:40Z adriana 

The following automatic conversions were performed:

'_exptl_crystal_density_meas' value 'not measured' was changed to '?'
- the value is perceived as not measured.

Automatic conversion script
Id: cif_fix_values 3008 2015-01-20 13:52:24Z robertas 
;
_cod_original_sg_symbol_Hall -P2ybc
_cod_original_sg_symbol_H-M 'P 21/c'
_cod_database_code 2012985
_cod_database_fobs_code 2012985

loop_
_symmetry_equiv_pos_as_xyz
'x, y, z'
'-x, y+1/2, -z+1/2'
'-x, -y, -z'
'x, -y-1/2, z-1/2'

loop_
_atom_site_label
_atom_site_fract_x
_atom_site_fract_y
_atom_site_fract_z
_atom_site_U_iso_or_equiv
_atom_site_adp_type
_atom_site_calc_flag
_atom_site_refinement_flags
_atom_site_occupancy
_atom_site_disorder_assembly
_atom_site_disorder_group
_atom_site_type_symbol
Li1 0.0141(2) 0.27923(16) 0.57748(15) 0.0296(5) Uani d . 1 . . Li
Li2 0.1466(2) 0.06878(15) 0.54265(14) 0.0273(5) Uani d . 1 . . Li
Li3 0.6215(2) -0.04229(17) 0.54066(14) 0.0294(5) Uani d . 1 . . Li
C1 0.20271(18) 0.23962(13) 0.74019(12) 0.0512(4) Uani d . 1 . . C
H1A 0.2133 0.2479 0.8026 0.077 Uiso calc R 1 . . H
H1B 0.2863 0.2644 0.7137 0.077 Uiso calc R 1 . . H
H1C 0.1913 0.1710 0.7266 0.077 Uiso calc R 1 . . H
O1 0.08207(10) 0.29143(7) 0.70768(6) 0.0355(2) Uani d . 1 . . O
C2 0.09104(16) 0.39181(11) 0.72707(10) 0.0394(4) Uani d . 1 . . C
H2A 0.1739 0.4206 0.7013 0.047 Uiso calc R 1 . . H
H2B 0.0997 0.4018 0.7900 0.047 Uiso calc R 1 . . H
C3 -0.04118(16) 0.43736(11) 0.69000(10) 0.0386(4) Uani d . 1 . . C
H3A -0.1240 0.4104 0.7172 0.046 Uiso calc R 1 . . H
H3B -0.0392 0.5079 0.6994 0.046 Uiso calc R 1 . . H
O2 -0.04696(9) 0.41604(7) 0.60055(6) 0.0311(2) Uani d . 1 . . O
C4 -0.17602(15) 0.44079(11) 0.55520(11) 0.0394(4) Uani d . 1 . . C
H4A -0.1867 0.5117 0.5517 0.047 Uiso calc R 1 . . H
H4B -0.2566 0.4139 0.5848 0.047 Uiso calc R 1 . . H
C5 -0.16924(16) 0.39844(11) 0.46743(10) 0.0397(4) Uani d . 1 . . C
H5A -0.2601 0.4072 0.4347 0.048 Uiso calc R 1 . . H
H5B -0.0952 0.4307 0.4358 0.048 Uiso calc R 1 . . H
O3 -0.13835(10) 0.29825(7) 0.47727(6) 0.0336(2) Uani d . 1 . . O
C6 -0.1290(2) 0.25071(13) 0.39699(10) 0.0519(4) Uani d . 1 . . C
H6A -0.2182 0.2573 0.3635 0.078 Uiso calc R 1 . . H
H6B -0.1087 0.1822 0.4068 0.078 Uiso calc R 1 . . H
H6C -0.0536 0.2798 0.3654 0.078 Uiso calc R 1 . . H
O4 0.19297(10) 0.30100(7) 0.52567(7) 0.0380(3) Uani d . 1 . . O
O5 0.28602(9) 0.15753(6) 0.49780(6) 0.0310(2) Uani d . 1 . . O
C7 0.28675(13) 0.24706(9) 0.50349(8) 0.0258(3) Uani d . 1 A . C
C8 0.42327(15) 0.29795(10) 0.48049(10) 0.0382(4) Uani d D 1 . . C
F1 0.4607(12) 0.3662(6) 0.5374(6) 0.080(3) Uani d PDU 0.33333 A 1 F
F2 0.4012(15) 0.3438(7) 0.4070(5) 0.079(3) Uani d PDU 0.33333 A 1 F
F3 0.5310(13) 0.2403(10) 0.4737(8) 0.076(4) Uani d PDU 0.33333 A 1 F
F1' 0.3990(14) 0.3665(5) 0.4238(5) 0.048(3) Uani d PDU 0.33333 A 2 F
F2' 0.5151(10) 0.2390(6) 0.4479(6) 0.043(2) Uani d PDU 0.33333 A 2 F
F3' 0.4860(10) 0.3348(5) 0.5507(5) 0.051(2) Uani d PDU 0.33333 A 2 F
F1'' 0.4103(12) 0.3876(4) 0.4536(5) 0.068(3) Uani d PDU 0.33333 A 3 F
F2'' 0.4861(10) 0.2501(7) 0.4190(5) 0.089(3) Uani d PDU 0.33333 A 3 F
F3'' 0.5119(10) 0.3000(7) 0.5481(5) 0.093(3) Uani d PDU 0.33333 A 3 F
O6 0.23796(9) 0.00344(7) 0.64218(6) 0.0310(2) Uani d . 1 . . O
O7 0.43121(9) -0.02165(7) 0.57001(6) 0.0286(2) Uani d . 1 . . O
C9 0.36146(13) -0.02153(9) 0.63542(8) 0.0255(3) Uani d . 1 . . C
C10 0.43914(14) -0.05732(11) 0.71812(9) 0.0356(3) Uani d . 1 . . C
F4 0.43136(12) 0.00515(9) 0.78168(6) 0.0710(3) Uani d . 1 . . F
F5 0.38624(10) -0.14005(7) 0.74480(6) 0.0576(3) Uani d . 1 . . F
F6 0.57508(8) -0.07322(8) 0.70751(6) 0.0534(3) Uani d . 1 . . F
O8 0.81901(9) 0.01497(6) 0.55788(6) 0.0274(2) Uani d . 1 . . O
O9 0.97841(9) 0.13249(6) 0.57739(6) 0.0257(2) Uani d . 1 . . O
C11 0.86387(12) 0.09256(9) 0.58820(8) 0.0215(3) Uani d . 1 . . C
C12 0.76699(13) 0.14297(9) 0.65011(9) 0.0271(3) Uani d . 1 . . C
F7 0.78961(11) 0.10666(7) 0.72898(5) 0.0515(3) Uani d . 1 . . F
F8 0.63232(8) 0.12879(7) 0.62815(6) 0.0497(3) Uani d . 1 . . F
F9 0.78782(8) 0.23701(5) 0.65561(6) 0.0388(2) Uani d . 1 . . F

loop_
_atom_site_aniso_label
_atom_site_aniso_U_11
_atom_site_aniso_U_22
_atom_site_aniso_U_33
_atom_site_aniso_U_12
_atom_site_aniso_U_13
_atom_site_aniso_U_23
Li1 0.0254(11) 0.0266(12) 0.0372(13) -0.0010(9) 0.0044(9) -0.0031(9)
Li2 0.0209(10) 0.0256(11) 0.0360(12) 0.0004(8) 0.0059(9) -0.0035(9)
Li3 0.0208(11) 0.0355(13) 0.0324(12) 0.0018(9) 0.0051(9) -0.0008(10)
C1 0.0519(10) 0.0489(10) 0.0509(10) 0.0055(8) -0.0162(8) -0.0036(8)
O1 0.0381(6) 0.0308(5) 0.0370(6) -0.0031(4) -0.0042(4) -0.0053(4)
C2 0.0441(9) 0.0351(8) 0.0387(8) -0.0080(7) 0.0008(7) -0.0123(7)
C3 0.0394(8) 0.0309(8) 0.0465(9) -0.0038(6) 0.0121(7) -0.0134(7)
O2 0.0251(5) 0.0279(5) 0.0408(6) 0.0006(4) 0.0048(4) -0.0044(4)
C4 0.0265(7) 0.0281(8) 0.0636(10) 0.0050(6) 0.0020(7) 0.0022(7)
C5 0.0340(8) 0.0345(8) 0.0498(9) -0.0009(6) -0.0046(7) 0.0121(7)
O3 0.0365(5) 0.0316(5) 0.0324(5) -0.0014(4) -0.0013(4) 0.0025(4)
C6 0.0699(12) 0.0527(11) 0.0326(9) -0.0017(9) -0.0027(8) -0.0025(7)
O4 0.0281(5) 0.0278(5) 0.0594(7) 0.0008(4) 0.0147(5) -0.0022(5)
O5 0.0270(5) 0.0232(5) 0.0435(6) -0.0020(4) 0.0083(4) -0.0015(4)
C7 0.0226(7) 0.0265(7) 0.0282(7) -0.0013(5) 0.0012(5) 0.0005(5)
C8 0.0289(8) 0.0287(8) 0.0578(10) -0.0018(6) 0.0091(7) 0.0021(7)
F1 0.056(6) 0.075(6) 0.110(5) -0.036(4) 0.016(3) -0.037(5)
F2 0.070(5) 0.090(7) 0.076(4) -0.028(5) 0.008(3) 0.042(4)
F3 0.027(3) 0.058(4) 0.144(10) 0.001(3) 0.018(5) 0.018(5)
F1' 0.053(4) 0.015(3) 0.079(5) 0.002(3) 0.032(4) 0.014(3)
F2' 0.019(4) 0.027(3) 0.084(6) 0.006(2) 0.020(4) 0.003(3)
F3' 0.028(4) 0.039(5) 0.085(4) -0.009(3) -0.007(2) -0.020(4)
F1'' 0.042(3) 0.029(3) 0.135(7) 0.000(3) 0.030(5) 0.023(4)
F2'' 0.062(5) 0.080(6) 0.132(6) -0.019(3) 0.069(5) -0.031(5)
F3'' 0.045(4) 0.107(8) 0.124(6) -0.032(5) -0.039(4) 0.036(5)
O6 0.0227(5) 0.0382(6) 0.0328(5) 0.0051(4) 0.0086(4) 0.0035(4)
O7 0.0212(4) 0.0357(5) 0.0297(5) 0.0019(4) 0.0082(4) 0.0017(4)
C9 0.0221(7) 0.0241(7) 0.0306(7) -0.0021(5) 0.0056(5) 0.0004(5)
C10 0.0279(7) 0.0441(9) 0.0352(8) 0.0000(6) 0.0044(6) 0.0046(7)
F4 0.0866(8) 0.0873(8) 0.0374(6) 0.0185(6) -0.0141(5) -0.0168(5)
F5 0.0464(5) 0.0644(7) 0.0618(6) -0.0078(5) 0.0002(5) 0.0364(5)
F6 0.0248(4) 0.0775(7) 0.0573(6) 0.0053(4) -0.0020(4) 0.0238(5)
O8 0.0246(5) 0.0250(5) 0.0326(5) -0.0022(4) 0.0033(4) -0.0062(4)
O9 0.0194(4) 0.0242(5) 0.0337(5) -0.0001(4) 0.0036(4) -0.0022(4)
C11 0.0205(6) 0.0221(6) 0.0216(6) 0.0016(5) -0.0018(5) 0.0015(5)
C12 0.0250(7) 0.0239(7) 0.0325(7) -0.0022(5) 0.0029(5) -0.0019(5)
F7 0.0786(7) 0.0488(6) 0.0285(5) 0.0125(5) 0.0163(4) 0.0032(4)
F8 0.0220(4) 0.0574(6) 0.0708(6) -0.0037(4) 0.0115(4) -0.0241(5)
F9 0.0388(5) 0.0241(4) 0.0550(5) -0.0012(3) 0.0178(4) -0.0092(4)

loop_
_atom_type_symbol
_atom_type_description
_atom_type_scat_dispersion_real
_atom_type_scat_dispersion_imag
_atom_type_scat_source
C C 0.0033 0.0016 'International Tables Vol C Tables 4.2.6.8 and 6.1.1.4'
H H 0.0000 0.0000 'International Tables Vol C Tables 4.2.6.8 and 6.1.1.4'
O O 0.0106 0.0060 'International Tables Vol C Tables 4.2.6.8 and 6.1.1.4'
F F 0.0171 0.0103 'International Tables Vol C Tables 4.2.6.8 and 6.1.1.4'
Li Li -0.0003 0.0001 'International Tables Vol C Tables 4.2.6.8 and 6.1.1.4'

loop_
_geom_angle_atom_site_label_1
_geom_angle_atom_site_label_2
_geom_angle_atom_site_label_3
_geom_angle_site_symmetry_1
_geom_angle_site_symmetry_3
_geom_angle
_geom_angle_publ_flag
O4 Li1 O2 . . 101.25(11) n
O4 Li1 O9 . 1_455 107.49(11) n
O2 Li1 O9 . 1_455 151.19(12) n
O4 Li1 O3 . . 105.12(11) n
O2 Li1 O3 . . 79.57(9) n
O9 Li1 O3 1_455 . 90.88(9) n
O4 Li1 O1 . . 98.88(10) n
O2 Li1 O1 . . 80.24(9) n
O9 Li1 O1 1_455 . 97.04(10) n
O3 Li1 O1 . . 151.14(12) n
O4 Li1 F9 . 1_455 174.37(12) ?
O2 Li1 F9 . 1_455 82.76(8) ?
O9 Li1 F9 1_455 1_455 68.72(7) ?
O3 Li1 F9 . 1_455 79.39(8) ?
O1 Li1 F9 . 1_455 77.79(8) ?
O4 Li1 Li2 . . 73.27(8) ?
O2 Li1 Li2 . . 173.77(11) ?
O9 Li1 Li2 1_455 . 34.59(6) ?
O3 Li1 Li2 . . 104.52(9) ?
O1 Li1 Li2 . . 97.51(9) ?
F9 Li1 Li2 1_455 . 102.51(8) ?
O9 Li2 O6 1_455 . 109.32(11) n
O9 Li2 O5 1_455 . 113.58(11) n
O6 Li2 O5 . . 106.81(11) n
O9 Li2 O8 1_455 3_656 131.27(12) n
O6 Li2 O8 . 3_656 105.57(11) n
O5 Li2 O8 . 3_656 86.75(9) n
O9 Li2 Li3 1_455 3_656 158.01(12) ?
O6 Li2 Li3 . 3_656 88.59(9) ?
O5 Li2 Li3 . 3_656 46.77(7) ?
O8 Li2 Li3 3_656 3_656 50.02(7) ?
O9 Li2 C9 1_455 . 131.92(11) ?
O6 Li2 C9 . . 23.75(4) ?
O5 Li2 C9 . . 88.42(9) ?
O8 Li2 C9 3_656 . 89.97(9) ?
Li3 Li2 C9 3_656 . 64.87(8) ?
O9 Li2 Li1 1_455 . 37.27(6) ?
O6 Li2 Li1 . . 116.44(10) ?
O5 Li2 Li1 . . 76.86(8) ?
O8 Li2 Li1 3_656 . 137.68(11) ?
Li3 Li2 Li1 3_656 . 123.42(10) ?
C9 Li2 Li1 . . 127.57(9) ?
O7 Li3 O5 . 3_656 130.54(13) n
O7 Li3 O7 . 3_656 86.57(9) n
O5 Li3 O7 3_656 3_656 101.49(11) n
O7 Li3 O8 . . 141.89(13) n
O5 Li3 O8 3_656 . 85.94(9) n
O7 Li3 O8 3_656 . 97.51(10) n
O7 Li3 Li2 . 3_656 164.48(13) ?
O5 Li3 Li2 3_656 3_656 47.76(7) ?
O7 Li3 Li2 3_656 3_656 79.40(9) ?
O8 Li3 Li2 . 3_656 48.09(7) ?
O7 Li3 Li3 . 3_656 44.17(7) ?
O5 Li3 Li3 3_656 3_656 125.32(14) ?
O7 Li3 Li3 3_656 3_656 42.40(7) ?
O8 Li3 Li3 . 3_656 128.51(15) ?
Li2 Li3 Li3 3_656 3_656 121.49(13) ?
O1 C1 H1A . . 109.5 ?
O1 C1 H1B . . 109.5 ?
H1A C1 H1B . . 109.5 ?
O1 C1 H1C . . 109.5 ?
H1A C1 H1C . . 109.5 ?
H1B C1 H1C . . 109.5 ?
C2 O1 C1 . . 112.19(11) ?
C2 O1 Li1 . . 107.15(10) ?
C1 O1 Li1 . . 120.27(11) ?
O1 C2 C3 . . 106.83(11) ?
O1 C2 H2A . . 110.4 ?
C3 C2 H2A . . 110.4 ?
O1 C2 H2B . . 110.4 ?
C3 C2 H2B . . 110.4 ?
H2A C2 H2B . . 108.6 ?
O2 C3 C2 . . 106.20(11) ?
O2 C3 H3A . . 110.5 ?
C2 C3 H3A . . 110.5 ?
O2 C3 H3B . . 110.5 ?
C2 C3 H3B . . 110.5 ?
H3A C3 H3B . . 108.7 ?
C3 O2 C4 . . 115.03(11) ?
C3 O2 Li1 . . 111.84(11) ?
C4 O2 Li1 . . 112.72(10) ?
O2 C4 C5 . . 106.34(12) ?
O2 C4 H4A . . 110.5 ?
C5 C4 H4A . . 110.5 ?
O2 C4 H4B . . 110.5 ?
C5 C4 H4B . . 110.5 ?
H4A C4 H4B . . 108.7 ?
O3 C5 C4 . . 107.64(12) ?
O3 C5 H5A . . 110.2 ?
C4 C5 H5A . . 110.2 ?
O3 C5 H5B . . 110.2 ?
C4 C5 H5B . . 110.2 ?
H5A C5 H5B . . 108.5 ?
C6 O3 C5 . . 112.28(12) ?
C6 O3 Li1 . . 121.65(11) ?
C5 O3 Li1 . . 109.53(10) ?
O3 C6 H6A . . 109.5 ?
O3 C6 H6B . . 109.5 ?
H6A C6 H6B . . 109.5 ?
O3 C6 H6C . . 109.5 ?
H6A C6 H6C . . 109.5 ?
H6B C6 H6C . . 109.5 ?
C7 O4 Li1 . . 133.47(11) ?
C7 O5 Li3 . 3_656 147.62(11) ?
C7 O5 Li2 . . 126.89(10) ?
Li3 O5 Li2 3_656 . 85.47(10) ?
O4 C7 O5 . . 128.70(12) ?
O4 C7 C8 . . 115.06(12) ?
O5 C7 C8 . . 116.24(11) ?
F1' C8 F3 . . 120.0(9) ?
F1' C8 F1'' . . 24.4(5) ?
F3 C8 F1'' . . 127.7(9) ?
F1' C8 F2 . . 18.0(6) ?
F3 C8 F2 . . 108.3(7) ?
F1'' C8 F2 . . 42.2(7) ?
F1' C8 F3'' . . 127.4(7) ?
F3 C8 F3'' . . 66.7(7) ?
F1'' C8 F3'' . . 106.3(5) ?
F2 C8 F3'' . . 138.8(8) ?
F1' C8 F2' . . 106.7(6) ?
F3 C8 F2' . . 18.5(9) ?
F1'' C8 F2' . . 121.1(7) ?
F2 C8 F2' . . 92.5(7) ?
F3'' C8 F2' . . 84.8(6) ?
F1' C8 F3' . . 109.5(5) ?
F3 C8 F3' . . 88.8(7) ?
F1'' C8 F3' . . 86.0(5) ?
F2 C8 F3' . . 125.3(7) ?
F3'' C8 F3' . . 23.8(4) ?
F2' C8 F3' . . 106.1(5) ?
F1' C8 F2'' . . 87.0(6) ?
F3 C8 F2'' . . 41.8(8) ?
F1'' C8 F2'' . . 106.2(6) ?
F2 C8 F2'' . . 70.9(6) ?
F3'' C8 F2'' . . 106.9(5) ?
F2' C8 F2'' . . 23.4(5) ?
F3' C8 F2'' . . 125.8(6) ?
F1' C8 F1 . . 88.0(6) ?
F3 C8 F1 . . 107.6(7) ?
F1'' C8 F1 . . 63.8(6) ?
F2 C8 F1 . . 105.2(6) ?
F3'' C8 F1 . . 46.6(5) ?
F2' C8 F1 . . 122.4(7) ?
F3' C8 F1 . . 23.2(5) ?
F2'' C8 F1 . . 135.7(8) ?
F1' C8 C7 . . 111.6(6) ?
F3 C8 C7 . . 114.6(8) ?
F1'' C8 C7 . . 116.1(5) ?
F2 C8 C7 . . 108.9(6) ?
F3'' C8 C7 . . 109.8(5) ?
F2' C8 C7 . . 113.1(5) ?
F3' C8 C7 . . 109.7(5) ?
F2'' C8 C7 . . 110.9(5) ?
F1 C8 C7 . . 111.8(6) ?
C9 O6 Li2 . . 116.60(10) ?
C9 O7 Li3 . . 138.43(11) ?
C9 O7 Li3 . 3_656 126.13(11) ?
Li3 O7 Li3 . 3_656 93.43(9) ?
O6 C9 O7 . . 128.40(13) ?
O6 C9 C10 . . 116.05(11) ?
O7 C9 C10 . . 115.54(11) ?
O6 C9 Li2 . . 39.65(8) ?
O7 C9 Li2 . . 89.18(9) ?
C10 C9 Li2 . . 154.59(10) ?
F4 C10 F5 . . 107.13(13) ?
F4 C10 F6 . . 107.10(12) ?
F5 C10 F6 . . 106.47(12) ?
F4 C10 C9 . . 111.96(12) ?
F5 C10 C9 . . 111.53(12) ?
F6 C10 C9 . . 112.30(11) ?
C11 O8 Li2 . 3_656 137.48(10) ?
C11 O8 Li3 . . 132.97(10) ?
Li2 O8 Li3 3_656 . 81.89(9) ?
C11 O9 Li2 . 1_655 125.60(11) ?
C11 O9 Li1 . 1_655 125.80(10) ?
Li2 O9 Li1 1_655 1_655 108.14(10) ?
O8 C11 O9 . . 128.43(12) ?
O8 C11 C12 . . 115.20(11) ?
O9 C11 C12 . . 116.31(11) ?
F9 C12 F8 . . 107.66(11) ?
F9 C12 F7 . . 107.21(11) ?
F8 C12 F7 . . 106.83(11) ?
F9 C12 C11 . . 113.32(10) ?
F8 C12 C11 . . 112.10(11) ?
F7 C12 C11 . . 109.40(11) ?
C12 F9 Li1 . 1_655 108.52(8) ?

loop_
_geom_bond_atom_site_label_1
_geom_bond_atom_site_label_2
_geom_bond_site_symmetry_2
_geom_bond_distance
_geom_bond_publ_flag
Li1 O1 . 2.105(3) y
Li1 O2 . 2.023(2) y
Li1 O3 . 2.096(3) y
Li1 O4 . 1.950(2) y
Li1 O9 1_455 2.064(3) y
Li1 F9 1_455 2.601(2) ?
Li2 O5 . 1.967(2) y
Li2 O6 . 1.962(2) y
Li2 O8 3_656 1.991(2) y
Li2 O9 1_455 1.935(2) y
Li2 C9 . 2.749(3) ?
Li3 O5 3_656 1.936(2) y
Li3 O7 . 1.917(2) y
Li3 O7 3_656 1.981(3) y
Li3 O8 . 2.051(2) y
Li1 Li2 . 3.238(3) ?
Li2 Li3 3_656 2.649(3) ?
Li3 Li2 3_656 2.649(3) ?
Li3 Li3 3_656 2.838(4) ?
C1 O1 . 1.4278(19) ?
C1 H1A . 0.9800 ?
C1 H1B . 0.9800 ?
C1 H1C . 0.9800 ?
O1 C2 . 1.4264(18) ?
C2 C3 . 1.500(2) ?
C2 H2A . 0.9900 ?
C2 H2B . 0.9900 ?
C3 O2 . 1.4237(19) ?
C3 H3A . 0.9900 ?
C3 H3B . 0.9900 ?
O2 C4 . 1.4300(17) ?
C4 C5 . 1.494(2) ?
C4 H4A . 0.9900 ?
C4 H4B . 0.9900 ?
C5 O3 . 1.4273(18) ?
C5 H5A . 0.9900 ?
C5 H5B . 0.9900 ?
O3 C6 . 1.4216(19) ?
C6 H6A . 0.9800 ?
C6 H6B . 0.9800 ?
C6 H6C . 0.9800 ?
O4 C7 . 1.2299(16) ?
O5 C7 . 1.2450(16) ?
O5 Li3 3_656 1.936(2) ?
C7 C8 . 1.5405(19) ?
C8 F1' . 1.311(6) ?
C8 F3 . 1.311(6) ?
C8 F1'' . 1.316(6) ?
C8 F2 . 1.317(6) ?
C8 F3'' . 1.317(6) ?
C8 F2' . 1.320(5) ?
C8 F3' . 1.323(5) ?
C8 F2'' . 1.333(6) ?
C8 F1 . 1.334(6) ?
O6 C9 . 1.2384(16) ?
O7 C9 . 1.2464(16) ?
O7 Li3 3_656 1.981(3) ?
C9 C10 . 1.536(2) ?
C10 F4 . 1.3212(18) ?
C10 F5 . 1.3291(18) ?
C10 F6 . 1.3348(17) ?
O8 C11 . 1.2426(15) ?
O8 Li2 3_656 1.991(2) ?
O9 C11 . 1.2449(15) ?
O9 Li2 1_655 1.935(2) ?
O9 Li1 1_655 2.064(3) ?
C11 C12 . 1.5389(18) ?
C12 F9 . 1.3215(16) ?
C12 F8 . 1.3276(16) ?
C12 F7 . 1.3359(17) ?
F9 Li1 1_655 2.601(2) ?

loop_
_geom_torsion_atom_site_label_1
_geom_torsion_atom_site_label_2
_geom_torsion_atom_site_label_3
_geom_torsion_atom_site_label_4
_geom_torsion_site_symmetry_1
_geom_torsion_site_symmetry_4
_geom_torsion
_geom_torsion_publ_flag
O4 Li1 Li2 O9 . 1_455 -171.41(14) ?
O3 Li1 Li2 O9 . 1_455 -69.66(11) ?
O1 Li1 Li2 O9 . 1_455 91.53(12) ?
F9 Li1 Li2 O9 1_455 1_455 12.44(8) ?
O4 Li1 Li2 O6 . . 101.07(12) ?
O9 Li1 Li2 O6 1_455 . -87.52(13) ?
O3 Li1 Li2 O6 . . -157.19(10) ?
O1 Li1 Li2 O6 . . 4.01(13) ?
F9 Li1 Li2 O6 1_455 . -75.08(12) ?
O4 Li1 Li2 O5 . . -1.38(8) ?
O9 Li1 Li2 O5 1_455 . 170.02(14) ?
O3 Li1 Li2 O5 . . 100.36(10) ?
O1 Li1 Li2 O5 . . -98.45(10) ?
F9 Li1 Li2 O5 1_455 . -177.53(9) ?
O4 Li1 Li2 O8 . 3_656 -71.34(16) ?
O9 Li1 Li2 O8 1_455 3_656 100.06(17) ?
O3 Li1 Li2 O8 . 3_656 30.40(18) ?
O1 Li1 Li2 O8 . 3_656 -168.41(13) ?
F9 Li1 Li2 O8 1_455 3_656 112.51(15) ?
O4 Li1 Li2 Li3 . 3_656 -6.09(13) ?
O9 Li1 Li2 Li3 1_455 3_656 165.31(16) ?
O3 Li1 Li2 Li3 . 3_656 95.65(13) ?
O1 Li1 Li2 Li3 . 3_656 -103.16(13) ?
F9 Li1 Li2 Li3 1_455 3_656 177.76(10) ?
O4 Li1 Li2 C9 . . 76.19(12) ?
O9 Li1 Li2 C9 1_455 . -112.41(14) ?
O3 Li1 Li2 C9 . . 177.93(9) ?
O1 Li1 Li2 C9 . . -20.88(13) ?
F9 Li1 Li2 C9 1_455 . -99.96(11) ?
O4 Li1 O1 C2 . . 80.67(12) ?
O2 Li1 O1 C2 . . -19.32(11) ?
O9 Li1 O1 C2 1_455 . -170.32(10) ?
O3 Li1 O1 C2 . . -65.5(3) ?
F9 Li1 O1 C2 1_455 . -103.95(9) ?
Li2 Li1 O1 C2 . . 154.81(9) ?
O4 Li1 O1 C1 . . -48.96(15) ?
O2 Li1 O1 C1 . . -148.95(12) ?
O9 Li1 O1 C1 1_455 . 60.06(14) ?
O3 Li1 O1 C1 . . 164.9(2) ?
F9 Li1 O1 C1 1_455 . 126.43(12) ?
Li2 Li1 O1 C1 . . 25.18(14) ?
C1 O1 C2 C3 . . -179.79(13) y
Li1 O1 C2 C3 . . 46.13(14) ?
O1 C2 C3 O2 . . -57.80(14) y
C2 C3 O2 C4 . . 171.05(11) y
C2 C3 O2 Li1 . . 40.78(14) ?
O4 Li1 O2 C3 . . -109.96(12) ?
O9 Li1 O2 C3 1_455 . 74.1(3) ?
O3 Li1 O2 C3 . . 146.52(9) ?
O1 Li1 O2 C3 . . -12.75(11) ?
F9 Li1 O2 C3 1_455 . 66.04(10) ?
O4 Li1 O2 C4 . . 118.60(12) ?
O9 Li1 O2 C4 1_455 . -57.3(3) ?
O3 Li1 O2 C4 . . 15.08(12) ?
O1 Li1 O2 C4 . . -144.19(10) ?
F9 Li1 O2 C4 1_455 . -65.41(11) ?
C3 O2 C4 C5 . . -170.93(11) y
Li1 O2 C4 C5 . . -41.09(15) ?
O2 C4 C5 O3 . . 53.80(14) y
C4 C5 O3 C6 . . -179.79(12) y
C4 C5 O3 Li1 . . -41.44(14) ?
O4 Li1 O3 C6 . . 50.18(16) ?
O2 Li1 O3 C6 . . 149.14(12) ?
O9 Li1 O3 C6 1_455 . -58.22(14) ?
O1 Li1 O3 C6 . . -164.6(2) ?
F9 Li1 O3 C6 1_455 . -126.37(12) ?
Li2 Li1 O3 C6 . . -26.05(15) ?
O4 Li1 O3 C5 . . -83.56(13) ?
O2 Li1 O3 C5 . . 15.40(11) ?
O9 Li1 O3 C5 1_455 . 168.05(10) ?
O1 Li1 O3 C5 . . 61.7(3) ?
F9 Li1 O3 C5 1_455 . 99.89(10) ?
Li2 Li1 O3 C5 . . -159.79(10) ?
O2 Li1 O4 C7 . . 173.44(13) ?
O9 Li1 O4 C7 1_455 . -8.6(2) ?
O3 Li1 O4 C7 . . -104.46(16) ?
O1 Li1 O4 C7 . . 91.71(16) ?
Li2 Li1 O4 C7 . . -3.51(15) ?
O9 Li2 O5 C7 1_455 . 13.10(19) ?
O6 Li2 O5 C7 . . -107.49(14) ?
O8 Li2 O5 C7 3_656 . 147.22(11) ?
Li3 Li2 O5 C7 3_656 . -178.87(15) ?
C9 Li2 O5 C7 . . -122.73(12) ?
Li1 Li2 O5 C7 . . 6.52(13) ?
O9 Li2 O5 Li3 1_455 3_656 -168.03(13) ?
O6 Li2 O5 Li3 . 3_656 71.38(11) ?
O8 Li2 O5 Li3 3_656 3_656 -33.91(9) ?
C9 Li2 O5 Li3 . 3_656 56.14(9) ?
Li1 Li2 O5 Li3 . 3_656 -174.60(9) ?
Li1 O4 C7 O5 . . 10.5(2) ?
Li1 O4 C7 C8 . . -169.04(13) ?
Li3 O5 C7 O4 3_656 . 169.88(17) ?
Li2 O5 C7 O4 . . -12.2(2) ?
Li3 O5 C7 C8 3_656 . -10.6(3) ?
Li2 O5 C7 C8 . . 167.26(12) ?
O4 C7 C8 F1' . . -52.5(4) ?
O5 C7 C8 F1' . . 128.0(4) ?
O4 C7 C8 F3 . . 167.0(6) ?
O5 C7 C8 F3 . . -12.5(7) ?
O4 C7 C8 F1'' . . -26.3(5) ?
O5 C7 C8 F1'' . . 154.2(4) ?
O4 C7 C8 F2 . . -71.4(5) ?
O5 C7 C8 F2 . . 109.0(5) ?
O4 C7 C8 F3'' . . 94.4(4) ?
O5 C7 C8 F3'' . . -85.2(4) ?
O4 C7 C8 F2' . . -172.8(5) ?
O5 C7 C8 F2' . . 7.6(5) ?
O4 C7 C8 F3' . . 69.0(4) ?
O5 C7 C8 F3' . . -110.5(3) ?
O4 C7 C8 F2'' . . -147.6(4) ?
O5 C7 C8 F2'' . . 32.8(5) ?
O4 C7 C8 F1 . . 44.3(5) ?
O5 C7 C8 F1 . . -135.3(5) ?
O9 Li2 O6 C9 1_455 . -163.97(11) ?
O5 Li2 O6 C9 . . -40.70(15) ?
O8 Li2 O6 C9 3_656 . 50.61(14) ?
Li3 Li2 O6 C9 3_656 . 2.98(13) ?
Li1 Li2 O6 C9 . . -124.10(11) ?
O5 Li3 O7 C9 3_656 . 94.5(2) ?
O7 Li3 O7 C9 3_656 . -163.31(16) ?
O8 Li3 O7 C9 . . -65.5(3) ?
Li2 Li3 O7 C9 3_656 . 171.4(4) ?
Li3 Li3 O7 C9 3_656 . -163.31(16) ?
O5 Li3 O7 Li3 3_656 3_656 -102.20(18) ?
O7 Li3 O7 Li3 3_656 3_656 0.0 ?
O8 Li3 O7 Li3 . 3_656 97.8(2) ?
Li2 Li3 O7 Li3 3_656 3_656 -25.3(4) ?
Li2 O6 C9 O7 . . -9.8(2) ?
Li2 O6 C9 C10 . . 170.34(11) ?
Li3 O7 C9 O6 . . 172.08(14) ?
Li3 O7 C9 O6 3_656 . 12.9(2) ?
Li3 O7 C9 C10 . . -8.1(2) ?
Li3 O7 C9 C10 3_656 . -167.31(12) ?
Li3 O7 C9 Li2 . . 165.82(15) ?
Li3 O7 C9 Li2 3_656 . 6.61(13) ?
O9 Li2 C9 O6 1_455 . 20.50(14) ?
O5 Li2 C9 O6 . . 141.36(14) ?
O8 Li2 C9 O6 3_656 . -131.89(14) ?
Li3 Li2 C9 O6 3_656 . -176.70(14) ?
Li1 Li2 C9 O6 . . 69.30(14) ?
O9 Li2 C9 O7 1_455 . -167.20(14) ?
O6 Li2 C9 O7 . . 172.30(15) ?
O5 Li2 C9 O7 . . -46.34(10) ?
O8 Li2 C9 O7 3_656 . 40.42(10) ?
Li3 Li2 C9 O7 3_656 . -4.40(9) ?
Li1 Li2 C9 O7 . . -118.40(12) ?
O9 Li2 C9 C10 1_455 . -0.1(3) ?
O6 Li2 C9 C10 . . -20.6(2) ?
O5 Li2 C9 C10 . . 120.8(2) ?
O8 Li2 C9 C10 3_656 . -152.5(2) ?
Li3 Li2 C9 C10 3_656 . 162.7(2) ?
Li1 Li2 C9 C10 . . 48.7(3) ?
O6 C9 C10 F4 . . -52.92(17) ?
O7 C9 C10 F4 . . 127.24(13) ?
Li2 C9 C10 F4 . . -38.5(3) ?
O6 C9 C10 F5 . . 67.11(16) ?
O7 C9 C10 F5 . . -112.73(14) ?
Li2 C9 C10 F5 . . 81.6(3) ?
O6 C9 C10 F6 . . -173.46(12) ?
O7 C9 C10 F6 . . 6.69(18) ?
Li2 C9 C10 F6 . . -159.01(19) ?
O7 Li3 O8 C11 . . -10.3(3) ?
O5 Li3 O8 C11 3_656 . -175.15(11) ?
O7 Li3 O8 C11 3_656 . 83.77(15) ?
Li2 Li3 O8 C11 3_656 . 152.20(15) ?
Li3 Li3 O8 C11 3_656 . 51.7(2) ?
O7 Li3 O8 Li2 . 3_656 -162.5(2) ?
O5 Li3 O8 Li2 3_656 3_656 32.65(9) ?
O7 Li3 O8 Li2 3_656 3_656 -68.42(11) ?
Li3 Li3 O8 Li2 3_656 3_656 -100.53(18) ?
Li2 O8 C11 O9 3_656 . -23.2(2) ?
Li3 O8 C11 O9 . . -160.09(13) ?
Li2 O8 C11 C12 3_656 . 159.71(13) ?
Li3 O8 C11 C12 . . 22.80(18) ?
Li2 O9 C11 O8 1_655 . -22.3(2) ?
Li1 O9 C11 O8 1_655 . 148.99(13) ?
Li2 O9 C11 C12 1_655 . 154.82(11) ?
Li1 O9 C11 C12 1_655 . -33.92(17) ?
O8 C11 C12 F9 . . -155.94(11) ?
O9 C11 C12 F9 . . 26.58(16) ?
O8 C11 C12 F8 . . -33.82(15) ?
O9 C11 C12 F8 . . 148.70(11) ?
O8 C11 C12 F7 . . 84.50(13) ?
O9 C11 C12 F7 . . -92.98(13) ?
F8 C12 F9 Li1 . 1_655 -134.45(10) ?
F7 C12 F9 Li1 . 1_655 110.92(11) ?
C11 C12 F9 Li1 . 1_655 -9.89(13) ?
